data_4515870
loop_
_publ_author_name
'McCready, Matthew S.'
'Puddephatt, Richard J.'

_publ_section_title
;
 Supramolecular Organoplatinum(IV) Chemistry: Dimers and Polymers Formed
 by Intermolecular Hydrogen Bonding.
;
_journal_issue 10
_journal_name_full 'ACS omega'
_journal_page_first 13621
_journal_page_last 13629
_journal_paper_doi 10.1021/acsomega.8b01860
_journal_volume 3
_journal_year 2018
_chemical_formula_moiety 'C30 H34 Br N4 O1 Pt1, C H Cl3, O, C H2 Cl2'
_chemical_formula_sum 'C32 H37 Br Cl5 N4 O2 Pt'
_chemical_formula_weight 961.91
_space_group_IT_number 14
_space_group_name_Hall '-P 2yn'
_space_group_name_H-M_alt 'P 1 21/n 1'
_symmetry_cell_setting monoclinic
_symmetry_space_group_name_Hall '-P 2yn'
_symmetry_space_group_name_H-M 'P 1 21/n 1'
_atom_sites_solution_hydrogens geom
_atom_sites_solution_primary direct
_atom_sites_solution_secondary difmap
_audit_creation_method SHELXL-97
_cell_angle_alpha 90.00
_cell_angle_beta 97.239(2)
_cell_angle_gamma 90.00
_cell_formula_units_Z 4
_cell_length_a 9.7737(5)
_cell_length_b 10.0964(5)
_cell_length_c 36.9181(17)
_cell_measurement_reflns_used 8989
_cell_measurement_temperature 150(2)
_cell_measurement_theta_max 28.35
_cell_measurement_theta_min 1.11
_cell_volume 3614.0(3)
_computing_cell_refinement 'Bruker SAINT'
_computing_data_collection 'Bruker APEX2'
_computing_data_reduction 'Bruker SAINT'
_computing_molecular_graphics 'Bruker SHELXTL'
_computing_publication_material 'Bruker SHELXTL'
_computing_structure_refinement 'SHELXL-97 (Sheldrick, 2008)'
_computing_structure_solution 'SHELXS-97 (Sheldrick, 2008)'
_diffrn_ambient_temperature 150(2)
_diffrn_measured_fraction_theta_full 0.994
_diffrn_measured_fraction_theta_max 0.994
_diffrn_measurement_device_type 'Bruker APEX-II CCD'
_diffrn_measurement_method '\f and \w scans'
_diffrn_radiation_monochromator graphite
_diffrn_radiation_source 'fine-focus sealed tube'
_diffrn_radiation_type MoK\a
_diffrn_radiation_wavelength 0.71073
_diffrn_reflns_av_R_equivalents 0.1133
_diffrn_reflns_av_sigmaI/netI 0.0673
_diffrn_reflns_limit_h_max 12
_diffrn_reflns_limit_h_min -13
_diffrn_reflns_limit_k_max 13
_diffrn_reflns_limit_k_min -13
_diffrn_reflns_limit_l_max 39
_diffrn_reflns_limit_l_min -49
_diffrn_reflns_number 80488
_diffrn_reflns_theta_full 28.35
_diffrn_reflns_theta_max 28.35
_diffrn_reflns_theta_min 2.09
_exptl_absorpt_coefficient_mu 5.393
_exptl_absorpt_correction_T_max 0.8998
_exptl_absorpt_correction_T_min 0.6753
_exptl_absorpt_correction_type multi-scan
_exptl_absorpt_process_details 'SADABS (Bruker, 2006)'
_exptl_crystal_colour colourless
_exptl_crystal_density_diffrn 1.768
_exptl_crystal_density_method 'not measured'
_exptl_crystal_description needle
_exptl_crystal_F_000 1884
_exptl_crystal_size_max 0.08
_exptl_crystal_size_mid 0.05
_exptl_crystal_size_min 0.02
_refine_diff_density_max 2.888
_refine_diff_density_min -1.173
_refine_diff_density_rms 0.162
_refine_ls_extinction_method none
_refine_ls_goodness_of_fit_ref 1.006
_refine_ls_hydrogen_treatment constr
_refine_ls_matrix_type full
_refine_ls_number_parameters 407
_refine_ls_number_reflns 8988
_refine_ls_number_restraints 0
_refine_ls_restrained_S_all 1.006
_refine_ls_R_factor_all 0.0791
_refine_ls_R_factor_gt 0.0479
_refine_ls_shift/su_max 0.009
_refine_ls_shift/su_mean 0.001
_refine_ls_structure_factor_coef Fsqd
_refine_ls_weighting_details 'calc w=1/[\s^2^(Fo^2^)+(0.0429P)^2^+14.6722P] where P=(Fo^2^+2Fc^2^)/3'
_refine_ls_weighting_scheme calc
_refine_ls_wR_factor_gt 0.1028
_refine_ls_wR_factor_ref 0.1160
_reflns_number_gt 6315
_reflns_number_total 8988
_reflns_threshold_expression >2sigma(I)
_cod_data_source_file ao8b01860_si_001.cif
_cod_data_source_block 7
_cod_original_sg_symbol_H-M P2(1)/n
_cod_database_code 4515870

loop_
_symmetry_equiv_pos_as_xyz
'x, y, z'
'-x+1/2, y+1/2, -z+1/2'
'-x, -y, -z'
'x-1/2, -y-1/2, z-1/2'

loop_
_atom_site_label
_atom_site_type_symbol
_atom_site_fract_x
_atom_site_fract_y
_atom_site_fract_z
_atom_site_U_iso_or_equiv
_atom_site_adp_type
_atom_site_occupancy
_atom_site_symmetry_multiplicity
_atom_site_calc_flag
_atom_site_refinement_flags
Pt Pt 0.19729(3) 0.56517(2) 0.158977(6) 0.02733(8) Uani 1 1 d .
Br Br 0.37244(8) 0.68555(8) 0.122912(19) 0.04432(19) Uani 1 1 d .
N1 N 0.3608(6) 0.4384(5) 0.18189(13) 0.0311(12) Uani 1 1 d .
N2 N 0.1976(5) 0.4073(5) 0.12065(13) 0.0246(11) Uani 1 1 d .
N3 N 0.1039(5) 0.4079(5) 0.09114(13) 0.0231(11) Uani 1 1 d .
N4 N -0.1459(6) 0.3305(6) 0.04454(15) 0.0376(14) Uani 1 1 d .
O O -0.2603(5) 0.3133(6) 0.11002(14) 0.0497(14) Uani 1 1 d .
H0 H -0.2297 0.3168 0.0898 0.075 Uiso 1 1 calc R
O1 O 0.4818(8) 0.4158(8) 0.0747(2) 0.098(3) Uani 1 1 d .
C1 C 0.4417(8) 0.4655(7) 0.21339(18) 0.0391(17) Uani 1 1 d .
C2 C 0.5560(8) 0.3886(8) 0.2251(2) 0.049(2) Uani 1 1 d .
H2 H 0.6090 0.4055 0.2481 0.059 Uiso 1 1 calc R
C3 C 0.5915(8) 0.2886(9) 0.2035(2) 0.056(2) Uani 1 1 d .
H3B H 0.6728 0.2386 0.2105 0.067 Uiso 1 1 calc R
C4 C 0.5084(7) 0.2598(8) 0.17108(19) 0.0430(18) Uani 1 1 d .
H4B H 0.5332 0.1908 0.1557 0.052 Uiso 1 1 calc R
C5 C 0.3899(6) 0.3320(6) 0.16152(16) 0.0293(14) Uani 1 1 d .
C6 C 0.2850(6) 0.3049(6) 0.12864(15) 0.0246(12) Uani 1 1 d .
C7 C 0.2667(6) 0.1847(6) 0.10913(15) 0.0235(12) Uani 1 1 d .
C8 C 0.1616(6) 0.1817(6) 0.07986(15) 0.0241(12) Uani 1 1 d .
C9 C 0.0903(6) 0.2998(6) 0.07078(15) 0.0241(12) Uani 1 1 d .
C10 C -0.0156(6) 0.3165(6) 0.03785(15) 0.0254(13) Uani 1 1 d .
C11 C 0.0220(7) 0.3210(6) 0.00318(17) 0.0323(15) Uani 1 1 d .
H11A H 0.1154 0.3087 -0.0006 0.039 Uiso 1 1 calc R
C12 C -0.0796(8) 0.3440(7) -0.02634(18) 0.0431(19) Uani 1 1 d .
H12A H -0.0565 0.3479 -0.0506 0.052 Uiso 1 1 calc R
C13 C -0.2134(9) 0.3607(8) -0.0195(2) 0.049(2) Uani 1 1 d .
H13A H -0.2844 0.3772 -0.0390 0.058 Uiso 1 1 calc R
C14 C -0.2436(8) 0.3532(9) 0.0159(2) 0.052(2) Uani 1 1 d .
H14A H -0.3365 0.3645 0.0204 0.063 Uiso 1 1 calc R
C15 C 0.3510(6) 0.0623(6) 0.11784(16) 0.0288(13) Uani 1 1 d .
H15A H 0.2916 -0.0161 0.1118 0.035 Uiso 1 1 calc R
H15B H 0.3820 0.0602 0.1444 0.035 Uiso 1 1 calc R
C16 C 0.4788(7) 0.0517(7) 0.09723(18) 0.0364(15) Uani 1 1 d .
H16A H 0.5452 0.1219 0.1062 0.044 Uiso 1 1 calc R
H16B H 0.5240 -0.0349 0.1030 0.044 Uiso 1 1 calc R
C17 C 0.4447(7) 0.0646(7) 0.05568(18) 0.0394(16) Uani 1 1 d .
H17A H 0.4074 0.1544 0.0500 0.047 Uiso 1 1 calc R
H17B H 0.5314 0.0563 0.0446 0.047 Uiso 1 1 calc R
C18 C 0.3421(8) -0.0364(7) 0.03793(19) 0.0431(18) Uani 1 1 d .
H18A H 0.3394 -0.1121 0.0549 0.052 Uiso 1 1 calc R
H18B H 0.3767 -0.0702 0.0156 0.052 Uiso 1 1 calc R
C19 C 0.1938(7) 0.0141(7) 0.02748(17) 0.0358(16) Uani 1 1 d .
H19A H 0.1402 -0.0564 0.0135 0.043 Uiso 1 1 calc R
H19B H 0.1970 0.0910 0.0110 0.043 Uiso 1 1 calc R
C20 C 0.1152(7) 0.0558(6) 0.05934(17) 0.0306(14) Uani 1 1 d .
H20A H 0.0167 0.0662 0.0496 0.037 Uiso 1 1 calc R
H20B H 0.1214 -0.0179 0.0772 0.037 Uiso 1 1 calc R
C21 C 0.2046(8) 0.7138(7) 0.19748(18) 0.0420(18) Uani 1 1 d .
H21A H 0.1433 0.6915 0.2156 0.063 Uiso 1 1 calc R
H21B H 0.1747 0.7974 0.1855 0.063 Uiso 1 1 calc R
H21C H 0.2993 0.7231 0.2096 0.063 Uiso 1 1 calc R
C22 C 0.0403(7) 0.6751(6) 0.13253(18) 0.0357(16) Uani 1 1 d .
H22A H -0.0468 0.6498 0.1412 0.053 Uiso 1 1 calc R
H22B H 0.0342 0.6591 0.1062 0.053 Uiso 1 1 calc R
H22C H 0.0581 0.7693 0.1375 0.053 Uiso 1 1 calc R
C23 C 0.0641(7) 0.4698(7) 0.19063(17) 0.0340(15) Uani 1 1 d .
H23A H 0.1004 0.4804 0.2167 0.041 Uiso 1 1 calc R
H23B H -0.0271 0.5137 0.1866 0.041 Uiso 1 1 calc R
C24 C 0.0454(7) 0.3251(7) 0.18246(17) 0.0332(15) Uani 1 1 d .
C25 C -0.0597(7) 0.2791(7) 0.15602(18) 0.0355(16) Uani 1 1 d .
C26 C -0.0675(9) 0.1444(8) 0.1482(2) 0.0470(19) Uani 1 1 d .
H26A H -0.1381 0.1129 0.1302 0.056 Uiso 1 1 calc R
C27 C 0.0244(10) 0.0556(7) 0.1659(2) 0.057(2) Uani 1 1 d .
H27A H 0.0182 -0.0356 0.1596 0.068 Uiso 1 1 calc R
C28 C 0.1259(9) 0.0985(8) 0.1930(2) 0.048(2) Uani 1 1 d .
H28A H 0.1878 0.0376 0.2061 0.057 Uiso 1 1 calc R
C29 C 0.1345(8) 0.2338(7) 0.20047(18) 0.0397(17) Uani 1 1 d .
H29A H 0.2046 0.2644 0.2187 0.048 Uiso 1 1 calc R
C30 C -0.1652(7) 0.3738(7) 0.1370(2) 0.0399(17) Uani 1 1 d .
H30A H -0.2167 0.4152 0.1555 0.048 Uiso 1 1 calc R
H30B H -0.1163 0.4453 0.1255 0.048 Uiso 1 1 calc R
C31 C 0.6831(11) 0.7127(12) 0.0699(3) 0.084(3) Uani 1 1 d .
H31A H 0.6097 0.7207 0.0859 0.100 Uiso 1 1 calc R
H31B H 0.7401 0.6344 0.0779 0.100 Uiso 1 1 calc R
C32 C 0.6241(8) 0.8035(9) 0.1947(2) 0.051(2) Uani 1 1 d .
H32A H 0.5456 0.7755 0.1762 0.061 Uiso 1 1 calc R
Cl1 Cl 0.6063(2) 0.6897(3) 0.02360(8) 0.0781(7) Uani 1 1 d .
Cl2 Cl 0.7855(3) 0.8541(3) 0.07398(7) 0.0757(7) Uani 1 1 d .
Cl3 Cl 0.7103(3) 0.9343(3) 0.17756(8) 0.0924(10) Uani 1 1 d .
Cl4 Cl 0.7393(3) 0.6735(3) 0.20317(11) 0.1051(11) Uani 1 1 d .
Cl5 Cl 0.5622(3) 0.8496(5) 0.23435(8) 0.1312(17) Uani 1 1 d .

loop_
_atom_site_aniso_label
_atom_site_aniso_U_11
_atom_site_aniso_U_22
_atom_site_aniso_U_33
_atom_site_aniso_U_23
_atom_site_aniso_U_13
_atom_site_aniso_U_12
Pt 0.03974(14) 0.02418(12) 0.01643(12) -0.00249(10) -0.00290(9) -0.00407(11)
Br 0.0556(5) 0.0432(4) 0.0319(4) 0.0023(3) -0.0031(3) -0.0214(4)
N1 0.041(3) 0.033(3) 0.018(2) 0.001(2) -0.002(2) -0.010(3)
N2 0.030(3) 0.030(3) 0.014(2) 0.000(2) 0.000(2) -0.007(2)
N3 0.024(3) 0.027(3) 0.017(2) 0.000(2) -0.0010(19) -0.002(2)
N4 0.031(3) 0.052(4) 0.028(3) -0.005(3) -0.003(2) 0.003(3)
O 0.042(3) 0.065(4) 0.042(3) -0.012(3) 0.009(2) -0.015(3)
O1 0.084(5) 0.105(6) 0.105(6) 0.003(5) 0.014(5) 0.009(5)
C1 0.048(4) 0.044(4) 0.022(3) 0.000(3) -0.011(3) -0.007(3)
C2 0.052(5) 0.062(5) 0.027(4) -0.003(4) -0.020(3) -0.003(4)
C3 0.036(4) 0.080(6) 0.046(5) -0.008(5) -0.016(4) 0.010(4)
C4 0.036(4) 0.059(5) 0.032(4) -0.009(3) -0.005(3) 0.006(4)
C5 0.030(3) 0.034(3) 0.022(3) 0.001(3) -0.003(3) -0.006(3)
C6 0.020(3) 0.035(3) 0.019(3) 0.001(3) 0.000(2) 0.000(3)
C7 0.021(3) 0.033(3) 0.016(3) 0.000(3) 0.002(2) 0.002(3)
C8 0.027(3) 0.027(3) 0.018(3) 0.001(2) 0.004(2) -0.001(3)
C9 0.024(3) 0.027(3) 0.019(3) 0.000(2) -0.003(2) -0.005(3)
C10 0.031(3) 0.023(3) 0.021(3) -0.006(2) -0.002(2) -0.001(3)
C11 0.046(4) 0.027(3) 0.023(3) -0.003(3) -0.001(3) -0.002(3)
C12 0.066(5) 0.037(4) 0.022(3) 0.002(3) -0.011(3) -0.004(4)
C13 0.058(5) 0.044(4) 0.038(4) -0.001(4) -0.018(4) -0.003(4)
C14 0.034(4) 0.070(6) 0.048(5) -0.008(4) -0.013(3) 0.003(4)
C15 0.034(3) 0.033(3) 0.017(3) 0.000(3) -0.004(2) 0.002(3)
C16 0.035(4) 0.039(4) 0.035(4) -0.008(3) 0.003(3) 0.003(3)
C17 0.046(4) 0.044(4) 0.031(4) -0.002(3) 0.011(3) 0.007(4)
C18 0.062(5) 0.042(4) 0.026(4) -0.006(3) 0.009(3) 0.015(4)
C19 0.051(4) 0.031(3) 0.022(3) -0.004(3) -0.009(3) 0.004(3)
C20 0.038(4) 0.024(3) 0.028(3) 0.001(3) -0.004(3) 0.000(3)
C21 0.059(5) 0.036(4) 0.027(4) -0.006(3) -0.009(3) 0.002(3)
C22 0.046(4) 0.029(3) 0.030(4) 0.000(3) -0.004(3) 0.005(3)
C23 0.046(4) 0.038(4) 0.017(3) -0.003(3) 0.005(3) 0.002(3)
C24 0.048(4) 0.030(3) 0.025(3) 0.006(3) 0.015(3) -0.004(3)
C25 0.049(4) 0.035(4) 0.026(3) -0.005(3) 0.015(3) -0.008(3)
C26 0.058(5) 0.044(4) 0.042(4) -0.004(4) 0.020(4) -0.016(4)
C27 0.087(7) 0.024(4) 0.064(6) -0.003(4) 0.027(5) -0.009(4)
C28 0.071(6) 0.039(4) 0.036(4) 0.005(3) 0.017(4) 0.005(4)
C29 0.059(5) 0.044(4) 0.018(3) 0.008(3) 0.013(3) 0.000(4)
C30 0.043(4) 0.038(4) 0.040(4) -0.005(3) 0.009(3) -0.009(3)
C31 0.081(7) 0.105(9) 0.068(7) 0.030(6) 0.021(6) 0.009(7)
C32 0.041(4) 0.067(5) 0.045(5) -0.018(4) 0.005(3) -0.010(4)
Cl1 0.0485(13) 0.098(2) 0.0860(18) 0.0113(16) 0.0036(12) -0.0017(13)
Cl2 0.0640(15) 0.095(2) 0.0662(15) -0.0015(14) 0.0007(12) 0.0193(14)
Cl3 0.0845(19) 0.102(2) 0.0847(19) 0.0455(17) -0.0112(15) -0.0211(16)
Cl4 0.083(2) 0.0596(16) 0.167(3) -0.0243(19) -0.008(2) 0.0016(15)
Cl5 0.0515(15) 0.275(5) 0.0722(18) -0.090(3) 0.0258(13) -0.029(2)

loop_
_atom_type_symbol
_atom_type_description
_atom_type_scat_dispersion_real
_atom_type_scat_dispersion_imag
_atom_type_scat_source
C C 0.0033 0.0016 'International Tables Vol C Tables 4.2.6.8 and 6.1.1.4'
H H 0.0000 0.0000 'International Tables Vol C Tables 4.2.6.8 and 6.1.1.4'
N N 0.0061 0.0033 'International Tables Vol C Tables 4.2.6.8 and 6.1.1.4'
O O 0.0106 0.0060 'International Tables Vol C Tables 4.2.6.8 and 6.1.1.4'
Br Br -0.2901 2.4595 'International Tables Vol C Tables 4.2.6.8 and 6.1.1.4'
Pt Pt -1.7033 8.3905 'International Tables Vol C Tables 4.2.6.8 and 6.1.1.4'
Cl Cl 0.1484 0.1585 'International Tables Vol C Tables 4.2.6.8 and 6.1.1.4'

loop_
_geom_angle_atom_site_label_1
_geom_angle_atom_site_label_2
_geom_angle_atom_site_label_3
_geom_angle
C22 Pt C21 83.8(3)
C22 Pt C23 92.0(3)
C21 Pt C23 85.4(3)
C22 Pt N2 98.8(2)
C21 Pt N2 177.4(2)
C23 Pt N2 94.6(2)
C22 Pt N1 174.3(2)
C21 Pt N1 101.8(2)
C23 Pt N1 89.4(2)
N2 Pt N1 75.59(19)
C22 Pt Br 90.3(2)
C21 Pt Br 92.6(2)
C23 Pt Br 176.81(18)
N2 Pt Br 87.34(13)
N1 Pt Br 88.56(14)
C1 N1 C5 119.7(6)
C1 N1 Pt 123.2(5)
C5 N1 Pt 116.9(4)
N3 N2 C6 122.2(5)
N3 N2 Pt 118.8(4)
C6 N2 Pt 118.8(4)
C9 N3 N2 118.1(5)
C10 N4 C14 118.1(6)
C30 O H0 109.5
N1 C1 C2 121.2(7)
C3 C2 C1 119.2(6)
C3 C2 H2 120.4
C1 C2 H2 120.4
C2 C3 C4 119.9(7)
C2 C3 H3B 120.1
C4 C3 H3B 120.1
C5 C4 C3 119.4(7)
C5 C4 H4B 120.3
C3 C4 H4B 120.3
N1 C5 C4 120.3(6)
N1 C5 C6 114.8(5)
C4 C5 C6 124.9(6)
N2 C6 C7 120.7(5)
N2 C6 C5 112.5(5)
C7 C6 C5 126.5(5)
C8 C7 C6 116.6(5)
C8 C7 C15 118.7(5)
C6 C7 C15 124.7(5)
C7 C8 C9 117.6(5)
C7 C8 C20 123.3(5)
C9 C8 C20 119.0(5)
N3 C9 C8 123.7(5)
N3 C9 C10 112.1(5)
C8 C9 C10 124.1(5)
N4 C10 C11 122.8(6)
N4 C10 C9 116.0(5)
C11 C10 C9 121.2(6)
C10 C11 C12 119.0(7)
C10 C11 H11A 120.5
C12 C11 H11A 120.5
C13 C12 C11 118.4(7)
C13 C12 H12A 120.8
C11 C12 H12A 120.8
C12 C13 C14 119.4(7)
C12 C13 H13A 120.3
C14 C13 H13A 120.3
N4 C14 C13 122.4(7)
N4 C14 H14A 118.8
C13 C14 H14A 118.8
C7 C15 C16 114.1(5)
C7 C15 H15A 108.7
C16 C15 H15A 108.7
C7 C15 H15B 108.7
C16 C15 H15B 108.7
H15A C15 H15B 107.6
C17 C16 C15 113.6(5)
C17 C16 H16A 108.9
C15 C16 H16A 108.9
C17 C16 H16B 108.9
C15 C16 H16B 108.9
H16A C16 H16B 107.7
C18 C17 C16 115.0(6)
C18 C17 H17A 108.5
C16 C17 H17A 108.5
C18 C17 H17B 108.5
C16 C17 H17B 108.5
H17A C17 H17B 107.5
C17 C18 C19 115.8(6)
C17 C18 H18A 108.3
C19 C18 H18A 108.3
C17 C18 H18B 108.3
C19 C18 H18B 108.3
H18A C18 H18B 107.4
C18 C19 C20 116.3(5)
C18 C19 H19A 108.2
C20 C19 H19A 108.2
C18 C19 H19B 108.2
C20 C19 H19B 108.2
H19A C19 H19B 107.4
C8 C20 C19 117.6(5)
C8 C20 H20A 107.9
C19 C20 H20A 107.9
C8 C20 H20B 107.9
C19 C20 H20B 107.9
H20A C20 H20B 107.2
Pt C21 H21A 109.5
Pt C21 H21B 109.5
H21A C21 H21B 109.5
Pt C21 H21C 109.5
H21A C21 H21C 109.5
H21B C21 H21C 109.5
Pt C22 H22A 109.5
Pt C22 H22B 109.5
H22A C22 H22B 109.5
Pt C22 H22C 109.5
H22A C22 H22C 109.5
H22B C22 H22C 109.5
C24 C23 Pt 113.9(4)
C24 C23 H23A 108.8
Pt C23 H23A 108.8
C24 C23 H23B 108.8
Pt C23 H23B 108.8
H23A C23 H23B 107.7
C29 C24 C25 118.4(6)
C29 C24 C23 120.1(6)
C25 C24 C23 121.5(6)
C26 C25 C24 118.9(7)
C26 C25 C30 120.4(7)
C24 C25 C30 120.6(6)
C27 C26 C25 121.6(8)
C27 C26 H26A 119.2
C25 C26 H26A 119.2
C26 C27 C28 120.3(7)
C26 C27 H27A 119.9
C28 C27 H27A 119.9
C27 C28 C29 117.9(8)
C27 C28 H28A 121.0
C29 C28 H28A 121.0
C24 C29 C28 122.8(7)
C24 C29 H29A 118.6
C28 C29 H29A 118.6
O C30 C25 113.8(6)
O C30 H30A 108.8
C25 C30 H30A 108.8
O C30 H30B 108.8
C25 C30 H30B 108.8
H30A C30 H30B 107.7
Cl2 C31 Cl1 110.9(5)
Cl2 C31 H31A 109.5
Cl1 C31 H31A 109.5
Cl2 C31 H31B 109.5
Cl1 C31 H31B 109.5
H31A C31 H31B 108.1
Cl5 C32 Cl3 110.2(5)
Cl5 C32 Cl4 110.0(5)
Cl3 C32 Cl4 108.1(4)
Cl5 C32 H32A 109.5
Cl3 C32 H32A 109.5
Cl4 C32 H32A 109.5

loop_
_geom_bond_atom_site_label_1
_geom_bond_atom_site_label_2
_geom_bond_distance
Pt C22 2.040(6)
Pt C21 2.062(7)
Pt C23 2.091(7)
Pt N2 2.132(5)
Pt N1 2.137(5)
Pt Br 2.5990(8)
N1 C1 1.350(8)
N1 C5 1.361(8)
N2 N3 1.332(6)
N2 C6 1.350(8)
N3 C9 1.322(7)
N4 C10 1.335(8)
N4 C14 1.351(8)
O C30 1.413(8)
O H0 0.8400
C1 C2 1.384(11)
C2 C3 1.360(11)
C2 H2 0.9500
C3 C4 1.389(9)
C3 H3B 0.9500
C4 C5 1.377(9)
C4 H4B 0.9500
C5 C6 1.512(8)
C6 C7 1.411(8)
C7 C8 1.395(8)
C7 C15 1.498(8)
C8 C9 1.400(8)
C8 C20 1.520(8)
C9 C10 1.503(8)
C10 C11 1.376(9)
C11 C12 1.397(9)
C11 H11A 0.9500
C12 C13 1.373(11)
C12 H12A 0.9500
C13 C14 1.379(11)
C13 H13A 0.9500
C14 H14A 0.9500
C15 C16 1.545(9)
C15 H15A 0.9900
C15 H15B 0.9900
C16 C17 1.534(9)
C16 H16A 0.9900
C16 H16B 0.9900
C17 C18 1.520(10)
C17 H17A 0.9900
C17 H17B 0.9900
C18 C19 1.539(10)
C18 H18A 0.9900
C18 H18B 0.9900
C19 C20 1.542(9)
C19 H19A 0.9900
C19 H19B 0.9900
C20 H20A 0.9900
C20 H20B 0.9900
C21 H21A 0.9800
C21 H21B 0.9800
C21 H21C 0.9800
C22 H22A 0.9800
C22 H22B 0.9800
C22 H22C 0.9800
C23 C24 1.498(9)
C23 H23A 0.9900
C23 H23B 0.9900
C24 C29 1.380(10)
C24 C25 1.404(9)
C25 C26 1.391(10)
C25 C30 1.512(10)
C26 C27 1.375(12)
C26 H26A 0.9500
C27 C28 1.386(12)
C27 H27A 0.9500
C28 C29 1.394(10)
C28 H28A 0.9500
C29 H29A 0.9500
C30 H30A 0.9900
C30 H30B 0.9900
C31 Cl2 1.740(12)
C31 Cl1 1.793(11)
C31 H31A 0.9900
C31 H31B 0.9900
C32 Cl5 1.718(8)
C32 Cl3 1.728(9)
C32 Cl4 1.732(9)
C32 H32A 1.0000

loop_
_geom_torsion_atom_site_label_1
_geom_torsion_atom_site_label_2
_geom_torsion_atom_site_label_3
_geom_torsion_atom_site_label_4
_geom_torsion
C22 Pt N1 C1 169(2)
C21 Pt N1 C1 -1.8(6)
C23 Pt N1 C1 -87.0(6)
N2 Pt N1 C1 178.2(6)
Br Pt N1 C1 90.5(5)
C22 Pt N1 C5 -5(3)
C21 Pt N1 C5 -175.9(5)
C23 Pt N1 C5 98.9(5)
N2 Pt N1 C5 4.0(4)
Br Pt N1 C5 -83.6(4)
C22 Pt N2 N3 -2.1(5)
C21 Pt N2 N3 180(100)
C23 Pt N2 N3 90.6(4)
N1 Pt N2 N3 178.8(4)
Br Pt N2 N3 -92.0(4)
C22 Pt N2 C6 -176.7(5)
C21 Pt N2 C6 5(6)
C23 Pt N2 C6 -84.0(5)
N1 Pt N2 C6 4.3(4)
Br Pt N2 C6 93.5(4)
C6 N2 N3 C9 5.3(8)
Pt N2 N3 C9 -169.1(4)
C5 N1 C1 C2 1.3(10)
Pt N1 C1 C2 -172.6(6)
N1 C1 C2 C3 3.7(12)
C1 C2 C3 C4 -3.9(13)
C2 C3 C4 C5 -0.8(13)
C1 N1 C5 C4 -6.2(10)
Pt N1 C5 C4 168.2(5)
C1 N1 C5 C6 174.9(6)
Pt N1 C5 C6 -10.8(7)
C3 C4 C5 N1 5.9(11)
C3 C4 C5 C6 -175.2(7)
N3 N2 C6 C7 -10.1(9)
Pt N2 C6 C7 164.3(4)
N3 N2 C6 C5 174.9(5)
Pt N2 C6 C5 -10.8(7)
N1 C5 C6 N2 13.9(8)
C4 C5 C6 N2 -165.0(6)
N1 C5 C6 C7 -160.8(6)
C4 C5 C6 C7 20.3(10)
N2 C6 C7 C8 4.7(8)
C5 C6 C7 C8 179.0(6)
N2 C6 C7 C15 -174.9(6)
C5 C6 C7 C15 -0.6(10)
C6 C7 C8 C9 4.4(8)
C15 C7 C8 C9 -175.9(5)
C6 C7 C8 C20 -171.4(5)
C15 C7 C8 C20 8.3(9)
N2 N3 C9 C8 4.7(9)
N2 N3 C9 C10 -178.1(5)
C7 C8 C9 N3 -9.5(9)
C20 C8 C9 N3 166.4(6)
C7 C8 C9 C10 173.7(6)
C20 C8 C9 C10 -10.4(9)
C14 N4 C10 C11 -1.7(10)
C14 N4 C10 C9 176.4(6)
N3 C9 C10 N4 -66.9(7)
C8 C9 C10 N4 110.2(7)
N3 C9 C10 C11 111.2(6)
C8 C9 C10 C11 -71.6(8)
N4 C10 C11 C12 1.4(10)
C9 C10 C11 C12 -176.5(6)
C10 C11 C12 C13 -0.3(10)
C11 C12 C13 C14 -0.5(11)
C10 N4 C14 C13 0.8(12)
C12 C13 C14 N4 0.3(13)
C8 C7 C15 C16 88.8(7)
C6 C7 C15 C16 -91.5(7)
C7 C15 C16 C17 -54.0(8)
C15 C16 C17 C18 -58.0(8)
C16 C17 C18 C19 102.3(7)
C17 C18 C19 C20 -65.1(8)
C7 C8 C20 C19 -86.4(7)
C9 C8 C20 C19 97.9(7)
C18 C19 C20 C8 70.5(8)
C22 Pt C23 C24 112.9(5)
C21 Pt C23 C24 -163.5(5)
N2 Pt C23 C24 13.9(5)
N1 Pt C23 C24 -61.6(5)
Br Pt C23 C24 -113(3)
Pt C23 C24 C29 88.2(6)
Pt C23 C24 C25 -90.3(7)
C29 C24 C25 C26 -1.9(10)
C23 C24 C25 C26 176.6(6)
C29 C24 C25 C30 176.4(6)
C23 C24 C25 C30 -5.0(10)
C24 C25 C26 C27 0.4(11)
C30 C25 C26 C27 -177.9(7)
C25 C26 C27 C28 1.8(12)
C26 C27 C28 C29 -2.4(12)
C25 C24 C29 C28 1.3(10)
C23 C24 C29 C28 -177.3(6)
C27 C28 C29 C24 0.9(11)
C26 C25 C30 O -4.4(9)
C24 C25 C30 O 177.3(6)
